data_4035740
loop_
_publ_author_name
'Mamedov, Vakhid A.'
'Mamedova, Vera L.'
'Kadyrova, Saniya F.'
'Galimullina, Venera R.'
'Khikmatova, Gul'naz Z.'
'Korshin, Dmitry E.'
'Gubaidullin, Aidar T.'
'Krivolapov, Dmitry B.'
'Rizvanov, Il'dar Kh'
'Bazanova, Olga B.'
'Sinyashin, Oleg G.'
'Latypov, Shamil K.'

_publ_section_title
;
 Synthesis of 3-Hydroxy-4-arylquinolin-2-ones Including Viridicatol via a
 Darzens Condensation/Friedel-Crafts Alkylation Strategy.
;
_journal_issue 21
_journal_name_full 'The Journal of organic chemistry'
_journal_page_first 13132
_journal_page_last 13145
_journal_paper_doi 10.1021/acs.joc.8b01871
_journal_volume 83
_journal_year 2018
_chemical_formula_moiety 'C16 H14 Cl N O2'
_chemical_formula_sum 'C16 H14 Cl N O2'
_chemical_formula_weight 287.73
_space_group_crystal_system monoclinic
_space_group_IT_number 14
_space_group_name_Hall '-P 2ybc'
_space_group_name_H-M_alt 'P 1 21/c 1'
_atom_sites_solution_hydrogens geom
_audit_creation_method SHELXL-2014/7
_cell_angle_alpha 90
_cell_angle_beta 108.320(6)
_cell_angle_gamma 90
_cell_formula_units_Z 4
_cell_length_a 12.1146(16)
_cell_length_b 12.3208(18)
_cell_length_c 10.0165(11)
_cell_measurement_reflns_used 1786
_cell_measurement_temperature 100(2)
_cell_measurement_theta_max 26.06
_cell_measurement_theta_min 3.31
_cell_volume 1419.3(3)
_computing_cell_refinement 'Bruker SAINT'
_computing_data_collection 'Bruker APEX2'
_computing_data_reduction 'Bruker SAINT'
_computing_molecular_graphics 'Bruker SHELXTL'
_computing_publication_material 'Bruker SHELXTL'
_computing_structure_refinement 'SHELXL-2014/7 (Sheldrick, 2014)'
_diffrn_ambient_temperature 100(2)
_diffrn_measured_fraction_theta_full 0.989
_diffrn_measured_fraction_theta_max 0.968
_diffrn_measurement_device_type 'Bruker APEX-II CCD'
_diffrn_measurement_method '\f and \w scans'
_diffrn_radiation_monochromator graphite
_diffrn_radiation_source 'sealed tube'
_diffrn_radiation_type MoK\a
_diffrn_radiation_wavelength 0.71073
_diffrn_reflns_av_R_equivalents 0.0798
_diffrn_reflns_av_unetI/netI 0.0848
_diffrn_reflns_Laue_measured_fraction_full 0.989
_diffrn_reflns_Laue_measured_fraction_max 0.968
_diffrn_reflns_limit_h_max 16
_diffrn_reflns_limit_h_min -15
_diffrn_reflns_limit_k_max 16
_diffrn_reflns_limit_k_min -16
_diffrn_reflns_limit_l_max 11
_diffrn_reflns_limit_l_min -13
_diffrn_reflns_number 13329
_diffrn_reflns_point_group_measured_fraction_full 0.989
_diffrn_reflns_point_group_measured_fraction_max 0.968
_diffrn_reflns_theta_full 25.242
_diffrn_reflns_theta_max 28.002
_diffrn_reflns_theta_min 3.585
_exptl_absorpt_coefficient_mu 0.269
_exptl_absorpt_correction_T_max 0.7456
_exptl_absorpt_correction_T_min 0.6767
_exptl_absorpt_correction_type multi-scan
_exptl_absorpt_process_details
;
 G.M. Sheldrick (1998a). SADABS v.2.01, Bruker.
 Siemens Area Detector Absorption Correction Program.
 Bruker AXS. Madison. Wisconsin. USA
;
_exptl_crystal_colour colorless
_exptl_crystal_density_diffrn 1.347
_exptl_crystal_description prism
_exptl_crystal_F_000 600
_exptl_crystal_size_max 0.611
_exptl_crystal_size_mid 0.298
_exptl_crystal_size_min 0.208
_refine_diff_density_max 0.255
_refine_diff_density_min -0.283
_refine_diff_density_rms 0.057
_refine_ls_extinction_method none
_refine_ls_goodness_of_fit_ref 0.953
_refine_ls_hydrogen_treatment constr
_refine_ls_matrix_type full
_refine_ls_number_parameters 182
_refine_ls_number_reflns 3314
_refine_ls_number_restraints 0
_refine_ls_restrained_S_all 0.953
_refine_ls_R_factor_all 0.0890
_refine_ls_R_factor_gt 0.0496
_refine_ls_shift/su_max 0.001
_refine_ls_shift/su_mean 0.000
_refine_ls_structure_factor_coef Fsqd
_refine_ls_weighting_details 'w=1/[\s^2^(Fo^2^)+(0.0342P)^2^] where P=(Fo^2^+2Fc^2^)/3'
_refine_ls_weighting_scheme calc
_refine_ls_wR_factor_gt 0.0848
_refine_ls_wR_factor_ref 0.0970
_reflns_Friedel_coverage 0.000
_reflns_number_gt 2206
_reflns_number_total 3314
_reflns_threshold_expression 'I > 2\s(I)'
_cod_data_source_file jo8b01871_si_009.cif
_cod_data_source_block vakh619
_cod_original_sg_symbol_H-M 'P 21/c'
_cod_database_code 4035740
_shelx_shelxl_version_number 2014/7
_shelx_space_group_comment
;
The symmetry employed for this shelxl refinement is uniquely defined
by the following loop, which should always be used as a source of
symmetry information in preference to the above space-group names.
They are only intended as comments.
;
_shelx_estimated_absorpt_t_min 0.832
_shelx_estimated_absorpt_t_max 0.946
_exptl_absorpt_special_details
;
 Additional spherical absorption correction applied with mu*r =  0.2000
 Lambda/2 correction factor = 0.0015
;

loop_
_space_group_symop_operation_xyz
'x, y, z'
'-x, y+1/2, -z+1/2'
'-x, -y, -z'
'x, -y-1/2, z-1/2'

loop_
_atom_site_label
_atom_site_type_symbol
_atom_site_fract_x
_atom_site_fract_y
_atom_site_fract_z
_atom_site_U_iso_or_equiv
_atom_site_adp_type
_atom_site_occupancy
_atom_site_site_symmetry_order
_atom_site_calc_flag
_atom_site_refinement_flags_posn
_atom_site_refinement_flags_adp
C1 C 0.07047(17) 1.08744(16) 0.8034(2) 0.0178(4) Uani 1 1 d . .
C2 C 0.15013(15) 0.99033(16) 0.8569(2) 0.0161(4) Uani 1 1 d . .
C3 C 0.20882(16) 0.98396(16) 1.0161(2) 0.0174(4) Uani 1 1 d . .
H3 H 0.1469 0.9721 1.0612 0.021 Uiso 1 1 calc R U
C11 C 0.15807(17) 1.11420(16) 0.6175(2) 0.0188(4) Uani 1 1 d . .
C12 C 0.27585(17) 1.11996(16) 0.6888(2) 0.0211(5) Uani 1 1 d . .
H12 H 0.3023 1.1416 0.7846 0.025 Uiso 1 1 calc R U
C13 C 0.35497(18) 1.09421(17) 0.6203(2) 0.0257(5) Uani 1 1 d . .
H13 H 0.4359 1.0968 0.6698 0.031 Uiso 1 1 calc R U
C14 C 0.3173(2) 1.06481(19) 0.4806(3) 0.0341(6) Uani 1 1 d . .
H14 H 0.3719 1.0467 0.4339 0.041 Uiso 1 1 calc R U
C15 C 0.1995(2) 1.0619(2) 0.4089(2) 0.0383(6) Uani 1 1 d . .
H15 H 0.1731 1.0427 0.3121 0.046 Uiso 1 1 calc R U
C16 C 0.11988(19) 1.08668(18) 0.4771(2) 0.0283(5) Uani 1 1 d . .
H16 H 0.0390 1.0848 0.4274 0.034 Uiso 1 1 calc R U
C17 C -0.0176(2) 1.21783(19) 0.6228(3) 0.0367(6) Uani 1 1 d . .
H171 H -0.0871 1.1798 0.5645 0.055 Uiso 1 1 calc R U
H172 H 0.0094 1.2684 0.5642 0.055 Uiso 1 1 calc R U
H173 H -0.0364 1.2582 0.6971 0.055 Uiso 1 1 calc R U
C31 C 0.29370(16) 0.89245(16) 1.0582(2) 0.0175(4) Uani 1 1 d . .
C32 C 0.27146(17) 0.80779(18) 1.1369(2) 0.0215(5) Uani 1 1 d . .
H32 H 0.2065 0.8113 1.1706 0.026 Uiso 1 1 calc R U
C33 C 0.34348(18) 0.71823(18) 1.1664(2) 0.0287(5) Uani 1 1 d . .
H33 H 0.3270 0.6596 1.2188 0.034 Uiso 1 1 calc R U
C34 C 0.43883(17) 0.71338(19) 1.1204(2) 0.0284(5) Uani 1 1 d . .
H34 H 0.4885 0.6518 1.1418 0.034 Uiso 1 1 calc R U
C35 C 0.46268(17) 0.79789(19) 1.0430(2) 0.0254(5) Uani 1 1 d . .
H35 H 0.5287 0.7946 1.0111 0.030 Uiso 1 1 calc R U
C36 C 0.39038(17) 0.88698(18) 1.0122(2) 0.0227(5) Uani 1 1 d . .
H36 H 0.4068 0.9451 0.9591 0.027 Uiso 1 1 calc R U
N1 N 0.07448(13) 1.13844(13) 0.68658(18) 0.0192(4) Uani 1 1 d . .
O1 O -0.00077(11) 1.10641(11) 0.86476(15) 0.0232(3) Uani 1 1 d . .
O2 O 0.15166(11) 0.91550(11) 0.78030(14) 0.0187(3) Uani 1 1 d . .
Cl1 Cl 0.27514(5) 1.11448(4) 1.07295(5) 0.02517(15) Uani 1 1 d . .

loop_
_atom_site_aniso_label
_atom_site_aniso_U_11
_atom_site_aniso_U_22
_atom_site_aniso_U_33
_atom_site_aniso_U_23
_atom_site_aniso_U_13
_atom_site_aniso_U_12
C1 0.0195(10) 0.0170(11) 0.0160(11) -0.0013(8) 0.0043(9) -0.0021(8)
C2 0.0130(9) 0.0192(11) 0.0198(11) 0.0016(9) 0.0102(8) -0.0046(8)
C3 0.0196(10) 0.0188(11) 0.0159(11) -0.0020(9) 0.0087(9) -0.0032(8)
C11 0.0238(10) 0.0168(10) 0.0182(11) 0.0065(9) 0.0098(9) -0.0010(9)
C12 0.0241(11) 0.0205(11) 0.0183(11) -0.0008(9) 0.0060(9) -0.0037(9)
C13 0.0223(11) 0.0286(13) 0.0295(13) 0.0021(10) 0.0126(10) -0.0040(9)
C14 0.0363(13) 0.0416(15) 0.0349(15) -0.0084(12) 0.0264(12) -0.0091(11)
C15 0.0435(15) 0.0553(17) 0.0198(13) -0.0114(12) 0.0151(12) -0.0188(12)
C16 0.0280(12) 0.0406(14) 0.0181(12) -0.0011(10) 0.0096(10) -0.0113(10)
C17 0.0371(14) 0.0319(14) 0.0432(16) 0.0177(12) 0.0156(12) 0.0158(11)
C31 0.0167(10) 0.0220(11) 0.0126(10) -0.0027(9) 0.0029(8) -0.0036(8)
C32 0.0170(10) 0.0300(12) 0.0177(11) 0.0015(9) 0.0058(9) -0.0017(9)
C33 0.0291(12) 0.0281(13) 0.0273(13) 0.0103(10) 0.0069(10) 0.0015(10)
C34 0.0193(11) 0.0312(14) 0.0295(13) 0.0030(11) 0.0003(10) 0.0063(9)
C35 0.0143(10) 0.0380(14) 0.0241(12) -0.0058(10) 0.0063(9) -0.0036(9)
C36 0.0214(10) 0.0307(12) 0.0160(11) -0.0009(10) 0.0059(9) -0.0069(9)
N1 0.0215(9) 0.0166(9) 0.0207(10) 0.0051(7) 0.0084(8) 0.0037(7)
O1 0.0220(7) 0.0266(9) 0.0256(8) 0.0003(7) 0.0144(7) 0.0035(6)
O2 0.0215(7) 0.0163(8) 0.0187(8) -0.0020(6) 0.0067(6) -0.0003(6)
Cl1 0.0334(3) 0.0224(3) 0.0204(3) -0.0053(2) 0.0095(2) -0.0077(2)

loop_
_atom_type_symbol
_atom_type_description
_atom_type_scat_dispersion_real
_atom_type_scat_dispersion_imag
_atom_type_scat_source
C C 0.0033 0.0016 'International Tables Vol C Tables 4.2.6.8 and 6.1.1.4'
H H 0.0000 0.0000 'International Tables Vol C Tables 4.2.6.8 and 6.1.1.4'
N N 0.0061 0.0033 'International Tables Vol C Tables 4.2.6.8 and 6.1.1.4'
O O 0.0106 0.0060 'International Tables Vol C Tables 4.2.6.8 and 6.1.1.4'
Cl Cl 0.1484 0.1585 'International Tables Vol C Tables 4.2.6.8 and 6.1.1.4'

loop_
_geom_angle_atom_site_label_1
_geom_angle_atom_site_label_2
_geom_angle_atom_site_label_3
_geom_angle
O1 C1 N1 124.77(18)
O1 C1 C2 116.09(17)
N1 C1 C2 118.77(17)
O2 C2 C1 120.78(18)
O2 C2 C3 122.01(18)
C1 C2 C3 116.24(17)
C31 C3 C2 112.73(16)
C31 C3 Cl1 112.57(13)
C2 C3 Cl1 107.33(13)
C31 C3 H3 108.0
C2 C3 H3 108.0
Cl1 C3 H3 108.0
C16 C11 C12 120.05(19)
C16 C11 N1 119.00(18)
C12 C11 N1 120.94(18)
C13 C12 C11 119.84(19)
C13 C12 H12 120.1
C11 C12 H12 120.1
C14 C13 C12 120.3(2)
C14 C13 H13 119.8
C12 C13 H13 119.8
C13 C14 C15 119.6(2)
C13 C14 H14 120.2
C15 C14 H14 120.2
C16 C15 C14 120.3(2)
C16 C15 H15 119.8
C14 C15 H15 119.8
C15 C16 C11 119.8(2)
C15 C16 H16 120.1
C11 C16 H16 120.1
N1 C17 H171 109.5
N1 C17 H172 109.5
H171 C17 H172 109.5
N1 C17 H173 109.5
H171 C17 H173 109.5
H172 C17 H173 109.5
C32 C31 C36 119.2(2)
C32 C31 C3 119.32(18)
C36 C31 C3 121.33(18)
C33 C32 C31 120.1(2)
C33 C32 H32 119.9
C31 C32 H32 119.9
C34 C33 C32 120.3(2)
C34 C33 H33 119.8
C32 C33 H33 119.8
C33 C34 C35 120.1(2)
C33 C34 H34 119.9
C35 C34 H34 119.9
C36 C35 C34 119.7(2)
C36 C35 H35 120.1
C34 C35 H35 120.1
C35 C36 C31 120.5(2)
C35 C36 H36 119.7
C31 C36 H36 119.7
C1 N1 C11 123.41(16)
C1 N1 C17 117.38(17)
C11 N1 C17 119.08(17)

loop_
_geom_bond_atom_site_label_1
_geom_bond_atom_site_label_2
_geom_bond_distance
C1 O1 1.229(2)
C1 N1 1.343(3)
C1 C2 1.525(3)
C2 O2 1.204(2)
C2 C3 1.529(3)
C3 C31 1.495(3)
C3 Cl1 1.808(2)
C3 H3 1.0000
C11 C16 1.377(3)
C11 C12 1.382(3)
C11 N1 1.426(3)
C12 C13 1.379(3)
C12 H12 0.9500
C13 C14 1.377(3)
C13 H13 0.9500
C14 C15 1.382(3)
C14 H14 0.9500
C15 C16 1.380(3)
C15 H15 0.9500
C16 H16 0.9500
C17 N1 1.470(2)
C17 H171 0.9800
C17 H172 0.9800
C17 H173 0.9800
C31 C32 1.384(3)
C31 C36 1.389(3)
C32 C33 1.380(3)
C32 H32 0.9500
C33 C34 1.373(3)
C33 H33 0.9500
C34 C35 1.382(3)
C34 H34 0.9500
C35 C36 1.377(3)
C35 H35 0.9500
C36 H36 0.9500

loop_
_geom_torsion_atom_site_label_1
_geom_torsion_atom_site_label_2
_geom_torsion_atom_site_label_3
_geom_torsion_atom_site_label_4
_geom_torsion
O1 C1 C2 O2 120.7(2)
N1 C1 C2 O2 -52.7(3)
O1 C1 C2 C3 -48.3(2)
N1 C1 C2 C3 138.32(18)
O2 C2 C3 C31 16.6(3)
C1 C2 C3 C31 -174.60(15)
O2 C2 C3 Cl1 141.12(16)
C1 C2 C3 Cl1 -50.09(18)
C16 C11 C12 C13 -2.4(3)
N1 C11 C12 C13 178.82(18)
C11 C12 C13 C14 1.3(3)
C12 C13 C14 C15 0.4(3)
C13 C14 C15 C16 -1.0(4)
C14 C15 C16 C11 -0.2(4)
C12 C11 C16 C15 1.8(3)
N1 C11 C16 C15 -179.34(19)
C2 C3 C31 C32 -114.4(2)
Cl1 C3 C31 C32 123.97(18)
C2 C3 C31 C36 61.2(2)
Cl1 C3 C31 C36 -60.4(2)
C36 C31 C32 C33 -1.3(3)
C3 C31 C32 C33 174.38(18)
C31 C32 C33 C34 1.3(3)
C32 C33 C34 C35 -0.6(3)
C33 C34 C35 C36 0.0(3)
C34 C35 C36 C31 -0.1(3)
C32 C31 C36 C35 0.7(3)
C3 C31 C36 C35 -174.88(18)
O1 C1 N1 C11 -179.74(18)
C2 C1 N1 C11 -7.0(3)
O1 C1 N1 C17 -4.0(3)
C2 C1 N1 C17 168.77(17)
C16 C11 N1 C1 124.7(2)
C12 C11 N1 C1 -56.5(3)
C16 C11 N1 C17 -51.0(3)
C12 C11 N1 C17 127.8(2)
